data_1562283
loop_
_publ_author_name
'Li, Xiu-Hua'
'Zhang, Qi'
'Hu, Ping'

_publ_section_title
;
 A multi-functional coordination polymer coexisting spontaneous chirality
 resolution and weak ferromagnetism
;
_journal_name_full 'Journal of Solid State Chemistry'
_journal_page_first 151
_journal_page_last 154
_journal_paper_doi 10.1016/j.jssc.2014.06.024
_journal_volume 218
_journal_year 2014
_chemical_formula_sum 'C18 H20 Co N2 O8'
_chemical_formula_weight 451.29
_space_group_IT_number 4
_space_group_name_Hall 'P 2yb'
_space_group_name_H-M_alt 'P 1 21 1'
_symmetry_cell_setting monoclinic
_symmetry_space_group_name_H-M 'P 1 21 1'
_atom_sites_solution_hydrogens geom
_atom_sites_solution_primary direct
_atom_sites_solution_secondary difmap
_cell_angle_alpha 90.00
_cell_angle_beta 115.618(6)
_cell_angle_gamma 90.00
_cell_formula_units_Z 2
_cell_length_a 11.099(5)
_cell_length_b 8.413(3)
_cell_length_c 11.385(5)
_cell_measurement_reflns_used 7359
_cell_measurement_temperature 173(2)
_cell_measurement_theta_max 27.48
_cell_measurement_theta_min 2.14
_cell_volume 958.6(7)
_computing_cell_refinement 'SADABS (University of Gottingen, 1996)'
_computing_data_collection 'SADABS (University of Gottingen, 1996)'
_computing_data_reduction 'SADABS (University of Gottingen, 1996)'
_computing_molecular_graphics 'SHELXL-97 (Sheldrick, 1997)'
_computing_publication_material 'SHELXL-97 (Sheldrick, 1997)'
_computing_structure_refinement 'SHELXL-97 (Sheldrick, 1997)'
_computing_structure_solution 'SHELXS-97 (Sheldrick, 1990)'
_diffrn_ambient_temperature 173(2)
_diffrn_measured_fraction_theta_full 0.991
_diffrn_measured_fraction_theta_max 0.991
_diffrn_measurement_device_type 'Siemens SMART 1K CCD'
_diffrn_measurement_method dtprofit.ref
_diffrn_radiation_monochromator graphite
_diffrn_radiation_source 'fine-focus sealed tube'
_diffrn_radiation_type MoK\a
_diffrn_radiation_wavelength 0.71073
_diffrn_reflns_av_R_equivalents 0.0165
_diffrn_reflns_av_sigmaI/netI 0.0403
_diffrn_reflns_limit_h_max 14
_diffrn_reflns_limit_h_min -13
_diffrn_reflns_limit_k_max 10
_diffrn_reflns_limit_k_min -10
_diffrn_reflns_limit_l_max 14
_diffrn_reflns_limit_l_min -14
_diffrn_reflns_number 7359
_diffrn_reflns_theta_full 27.48
_diffrn_reflns_theta_max 27.48
_diffrn_reflns_theta_min 2.14
_diffrn_standards_decay_% none
_diffrn_standards_interval_count none
_diffrn_standards_interval_time none
_diffrn_standards_number none
_exptl_absorpt_coefficient_mu 0.944
_exptl_absorpt_correction_T_max 0.828
_exptl_absorpt_correction_T_min 0.693
_exptl_absorpt_correction_type multi-scan
_exptl_crystal_colour pink
_exptl_crystal_density_diffrn 1.535
_exptl_crystal_density_method 'not measured'
_exptl_crystal_description Plate
_exptl_crystal_F_000 450
_exptl_crystal_size_max 0.4
_exptl_crystal_size_mid 0.4
_exptl_crystal_size_min 0.2
_refine_diff_density_max 0.700
_refine_diff_density_min -0.519
_refine_diff_density_rms 0.073
_refine_ls_abs_structure_details 'Flack H D (1983), Acta Cryst. A39, 876-881'
_refine_ls_abs_structure_Flack 0.054(15)
_refine_ls_extinction_method none
_refine_ls_goodness_of_fit_ref 1.033
_refine_ls_hydrogen_treatment constr
_refine_ls_matrix_type full
_refine_ls_number_parameters 247
_refine_ls_number_reflns 4255
_refine_ls_number_restraints 1
_refine_ls_restrained_S_all 1.033
_refine_ls_R_factor_all 0.0423
_refine_ls_R_factor_gt 0.0394
_refine_ls_shift/su_max 0.000
_refine_ls_shift/su_mean 0.000
_refine_ls_structure_factor_coef Fsqd
_refine_ls_weighting_details 'calc w=1/[\s^2^(Fo^2^)+(0.0748P)^2^+0.0000P] where P=(Fo^2^+2Fc^2^)/3'
_refine_ls_weighting_scheme calc
_refine_ls_wR_factor_gt 0.1083
_refine_ls_wR_factor_ref 0.1105
_reflns_number_gt 3906
_reflns_number_total 4255
_reflns_threshold_expression >2sigma(I)
_cod_data_source_file JSSC-2014-218-151.cif
_cod_data_source_block e
_cod_depositor_comments
;
The following automatic conversions were performed:

data item '_exptl_absorpt_correction_type' value 'Multi-scan' was
changed to 'multi-scan' in accordance with the built-in table derived
from the CIF Core dictionary named 'cif_core.dic' version 2.4.5 last
updated on 2014-11-21.

data item '_symmetry_cell_setting' value 'Monoclinic' was changed to
'monoclinic' in accordance with the built-in table derived from the
CIF Core dictionary named 'cif_core.dic' version 2.4.5 last updated
on 2014-11-21.

Automatic conversion script
Id: cif_fix_values 8369 2020-08-20 11:38:08Z andrius 
;
_cod_original_cell_volume 958.6(6)
_cod_original_sg_symbol_H-M P21
_cod_database_code 1562283

loop_
_symmetry_equiv_pos_as_xyz
'x, y, z'
'-x, y+1/2, -z'

loop_
_atom_site_label
_atom_site_type_symbol
_atom_site_fract_x
_atom_site_fract_y
_atom_site_fract_z
_atom_site_U_iso_or_equiv
_atom_site_adp_type
_atom_site_occupancy
_atom_site_symmetry_multiplicity
_atom_site_calc_flag
_atom_site_refinement_flags
_atom_site_disorder_assembly
_atom_site_disorder_group
Co1 Co 0.14590(3) 0.81142(4) 0.58941(3) 0.02099(12) Uani 1 1 d . . .
N2 N 0.1558(2) 0.8207(5) 0.7839(2) 0.0276(5) Uani 1 1 d . . .
C4 C 0.1366(3) 0.8075(6) 1.1521(2) 0.0252(5) Uani 1 1 d . . .
O5 O 0.05996(19) 1.2900(3) 0.47186(19) 0.0260(5) Uani 1 1 d . . .
C6 C 0.1447(3) 0.8145(6) 1.0246(2) 0.0264(5) Uani 1 1 d . . .
O7 O 0.1917(3) 0.5648(3) 0.6057(2) 0.0351(5) Uani 1 1 d . . .
O8 O 0.3491(2) 0.8558(3) 0.6771(2) 0.0313(5) Uani 1 1 d . . .
O9 O 0.1096(2) 1.0576(3) 0.5707(2) 0.0288(5) Uani 1 1 d . . .
C14 C 0.0862(3) 0.9288(4) 0.8149(3) 0.0343(7) Uani 1 1 d . . .
H14 H 0.0402 1.0090 0.7530 0.041 Uiso 1 1 calc R . .
C15 C 0.2420(3) 0.7457(5) 1.2619(3) 0.0322(7) Uani 1 1 d . . .
H15 H 0.3191 0.7049 1.2562 0.039 Uiso 1 1 calc R . .
C16 C 0.0775(4) 0.9299(5) 0.9314(3) 0.0365(8) Uani 1 1 d . . .
H16 H 0.0261 1.0090 0.9485 0.044 Uiso 1 1 calc R . .
C21 C 0.2195(4) 0.7050(5) 0.9941(3) 0.0400(9) Uani 1 1 d . . .
H21 H 0.2677 0.6244 1.0547 0.048 Uiso 1 1 calc R . .
C25 C 0.2238(4) 0.7136(5) 0.8736(3) 0.0392(9) Uani 1 1 d . . .
H25 H 0.2778 0.6396 0.8550 0.047 Uiso 1 1 calc R . .
C26 C 0.0248(3) 0.8558(4) 1.1666(3) 0.0340(8) Uani 1 1 d . . .
H26 H -0.0514 0.8941 1.0936 0.041 Uiso 1 1 calc R . .
C3 C 0.0242(3) 0.8483(4) 1.2865(3) 0.0313(8) Uani 1 1 d . . .
H3 H -0.0537 0.8826 1.2940 0.038 Uiso 1 1 calc R . .
C5 C 0.3935(3) 0.9930(4) 0.6732(3) 0.0297(7) Uani 1 1 d . . .
O1 O 0.4691(3) 1.0696(4) 0.7709(3) 0.0557(8) Uani 1 1 d . . .
C7 C 0.2334(3) 0.7444(5) 1.3786(3) 0.0324(7) Uani 1 1 d . . .
H7 H 0.3075 0.7048 1.4530 0.039 Uiso 1 1 calc R . .
C9 C 0.3605(3) 1.0678(4) 0.5427(3) 0.0282(6) Uani 1 1 d . . .
C11 C 0.4552(3) 1.0500(5) 0.4928(4) 0.0384(8) Uani 1 1 d . . .
H11 H 0.5351 0.9928 0.5420 0.046 Uiso 1 1 calc R . .
N1 N 0.1274(2) 0.7953(4) 1.3937(2) 0.0238(5) Uani 1 1 d . . .
C8 C 0.2284(3) 1.2233(5) 0.3530(3) 0.0380(8) Uani 1 1 d . . .
H8 H 0.1518 1.2869 0.3059 0.046 Uiso 1 1 calc R . .
C10 C 0.3210(4) 1.2012(5) 0.3041(4) 0.0470(10) Uani 1 1 d . . .
H10 H 0.3068 1.2460 0.2225 0.056 Uiso 1 1 calc R . .
C13 C 0.4356(4) 1.1127(5) 0.3751(4) 0.0446(9) Uani 1 1 d . . .
H13 H 0.4998 1.0960 0.3421 0.053 Uiso 1 1 calc R . .
O15 O 0.3915(4) 0.3883(6) 0.7905(4) 0.0861(12) Uiso 1 1 d . . .
C17 C 0.2450(3) 1.1537(4) 0.4709(3) 0.0275(6) Uani 1 1 d . . .
C18 C 0.1312(3) 1.1667(3) 0.5091(3) 0.0220(6) Uani 1 1 d . . .
O3 O 0.3807(7) 0.3578(10) 1.0287(7) 0.158(3) Uiso 1 1 d . . .
O2 O 0.5862(8) 0.5528(12) 0.9935(8) 0.188(3) Uiso 1 1 d . . .

loop_
_atom_site_aniso_label
_atom_site_aniso_U_11
_atom_site_aniso_U_22
_atom_site_aniso_U_33
_atom_site_aniso_U_23
_atom_site_aniso_U_13
_atom_site_aniso_U_12
Co1 0.02622(18) 0.02297(18) 0.01684(18) 0.00019(18) 0.01218(14) -0.00025(18)
N2 0.0347(11) 0.0340(13) 0.0164(10) 0.0031(15) 0.0132(9) -0.0007(15)
C4 0.0324(12) 0.0297(13) 0.0178(12) 0.000(2) 0.0147(10) 0.0011(18)
O5 0.0277(9) 0.0241(12) 0.0297(10) 0.0037(9) 0.0158(8) 0.0016(9)
C6 0.0345(13) 0.0303(13) 0.0174(12) 0.001(2) 0.0141(11) 0.0054(18)
O7 0.0446(13) 0.0244(11) 0.0325(13) -0.0027(10) 0.0131(11) -0.0016(11)
O8 0.0291(10) 0.0311(13) 0.0339(12) 0.0044(9) 0.0140(10) -0.0011(8)
O9 0.0379(11) 0.0242(11) 0.0327(13) 0.0031(10) 0.0230(10) 0.0032(10)
C14 0.0477(19) 0.0328(16) 0.0260(17) 0.0075(14) 0.0195(16) 0.0088(15)
C15 0.0304(15) 0.0498(19) 0.0219(15) -0.0014(14) 0.0165(13) 0.0049(14)
C16 0.049(2) 0.0374(17) 0.0270(17) 0.0040(14) 0.0207(16) 0.0156(15)
C21 0.057(2) 0.048(2) 0.0218(17) 0.0124(15) 0.0229(16) 0.0234(17)
C25 0.054(2) 0.046(2) 0.0247(18) 0.0061(15) 0.0239(16) 0.0184(17)
C26 0.0340(15) 0.047(2) 0.0224(15) 0.0072(13) 0.0132(13) 0.0111(13)
C3 0.0315(14) 0.042(2) 0.0246(15) 0.0016(12) 0.0163(13) 0.0102(12)
C5 0.0237(14) 0.0315(17) 0.0323(17) -0.0004(13) 0.0104(13) 0.0017(12)
O1 0.0595(17) 0.0473(16) 0.0364(15) -0.0064(13) -0.0018(14) -0.0147(14)
C7 0.0324(16) 0.0451(18) 0.0201(15) 0.0003(14) 0.0119(13) 0.0057(14)
C9 0.0257(14) 0.0273(15) 0.0349(17) -0.0041(13) 0.0160(13) -0.0061(12)
C11 0.0272(15) 0.0408(19) 0.050(2) -0.0023(17) 0.0197(16) -0.0017(15)
N1 0.0293(10) 0.0270(14) 0.0192(11) -0.0027(12) 0.0143(9) 0.0013(12)
C8 0.0397(19) 0.047(2) 0.0317(19) 0.0099(16) 0.0195(16) -0.0002(16)
C10 0.050(2) 0.061(3) 0.043(2) 0.0060(18) 0.0329(19) -0.0052(19)
C13 0.0387(18) 0.056(2) 0.054(2) -0.0096(19) 0.0339(18) -0.0108(17)
C17 0.0303(15) 0.0263(15) 0.0318(17) -0.0013(13) 0.0190(13) -0.0037(12)
C18 0.0237(13) 0.0248(14) 0.0176(14) -0.0063(11) 0.0090(11) -0.0038(11)

loop_
_atom_type_symbol
_atom_type_description
_atom_type_scat_dispersion_real
_atom_type_scat_dispersion_imag
_atom_type_scat_source
C C 0.0033 0.0016 'International Tables Vol C Tables 4.2.6.8 and 6.1.1.4'
H H 0.0000 0.0000 'International Tables Vol C Tables 4.2.6.8 and 6.1.1.4'
N N 0.0061 0.0033 'International Tables Vol C Tables 4.2.6.8 and 6.1.1.4'
O O 0.0106 0.0060 'International Tables Vol C Tables 4.2.6.8 and 6.1.1.4'
Co Co 0.3494 0.9721 'International Tables Vol C Tables 4.2.6.8 and 6.1.1.4'

loop_
_geom_angle_atom_site_label_1
_geom_angle_atom_site_label_2
_geom_angle_atom_site_label_3
_geom_angle
_geom_angle_site_symmetry_1
_geom_angle_site_symmetry_3
O8 Co1 O5 169.82(9) . 2_546
O8 Co1 O9 89.57(9) . .
O5 Co1 O9 85.22(9) 2_546 .
O8 Co1 O7 87.95(10) . .
O5 Co1 O7 97.53(10) 2_546 .
O9 Co1 O7 176.81(10) . .
O8 Co1 N1 96.15(9) . 1_554
O5 Co1 N1 92.75(8) 2_546 1_554
O9 Co1 N1 91.67(11) . 1_554
O7 Co1 N1 86.60(11) . 1_554
O8 Co1 N2 86.40(9) . .
O5 Co1 N2 84.80(8) 2_546 .
O9 Co1 N2 89.47(12) . .
O7 Co1 N2 92.38(12) . .
N1 Co1 N2 177.21(12) 1_554 .
C25 N2 C14 117.4(3) . .
C25 N2 Co1 121.5(2) . .
C14 N2 Co1 121.0(2) . .
C26 C4 C15 116.9(3) . .
C26 C4 C6 122.6(3) . .
C15 C4 C6 120.5(2) . .
C18 O5 Co1 128.27(19) . 2_556
C21 C6 C16 117.1(3) . .
C21 C6 C4 120.9(3) . .
C16 C6 C4 122.1(3) . .
C5 O8 Co1 120.6(2) . .
C18 O9 Co1 135.27(19) . .
N2 C14 C16 123.5(3) . .
C7 C15 C4 119.2(3) . .
C14 C16 C6 119.6(3) . .
C6 C21 C25 119.5(3) . .
N2 C25 C21 122.9(3) . .
C3 C26 C4 119.8(3) . .
N1 C3 C26 123.6(3) . .
O1 C5 O8 124.4(3) . .
O1 C5 C9 116.6(3) . .
O8 C5 C9 119.0(3) . .
N1 C7 C15 123.9(3) . .
C17 C9 C11 118.7(3) . .
C17 C9 C5 124.6(3) . .
C11 C9 C5 116.8(3) . .
C13 C11 C9 121.8(3) . .
C7 N1 C3 116.4(2) . .
C7 N1 Co1 117.4(2) . 1_556
C3 N1 Co1 125.7(2) . 1_556
C10 C8 C17 121.3(4) . .
C8 C10 C13 119.4(4) . .
C11 C13 C10 119.7(3) . .
C9 C17 C8 119.1(3) . .
C9 C17 C18 122.9(3) . .
C8 C17 C18 117.8(3) . .
O9 C18 O5 123.5(3) . .
O9 C18 C17 120.1(3) . .
O5 C18 C17 116.4(3) . .

loop_
_geom_bond_atom_site_label_1
_geom_bond_atom_site_label_2
_geom_bond_distance
_geom_bond_site_symmetry_2
Co1 O8 2.068(2) .
Co1 O5 2.089(2) 2_546
Co1 O9 2.103(2) .
Co1 O7 2.125(3) .
Co1 N1 2.152(2) 1_554
Co1 N2 2.170(2) .
N2 C25 1.326(5) .
N2 C14 1.336(5) .
C4 C26 1.381(4) .
C4 C15 1.392(4) .
C4 C6 1.493(3) .
O5 C18 1.262(4) .
O5 Co1 2.089(2) 2_556
C6 C21 1.382(5) .
C6 C16 1.393(5) .
O8 C5 1.263(4) .
O9 C18 1.241(4) .
C14 C16 1.371(5) .
C15 C7 1.372(4) .
C21 C25 1.395(5) .
C26 C3 1.370(4) .
C3 N1 1.338(4) .
C5 O1 1.245(4) .
C5 C9 1.506(5) .
C7 N1 1.331(4) .
C9 C17 1.389(5) .
C9 C11 1.403(4) .
C11 C13 1.366(6) .
N1 Co1 2.152(2) 1_556
C8 C10 1.378(5) .
C8 C17 1.402(5) .
C10 C13 1.392(6) .
C17 C18 1.507(4) .
